data_2209079
loop_
_publ_author_name
'Bing, Zhao'
'Ya-Qing, Feng'
'Jun-Wei, Guo'
'Jing, Wang'

_publ_section_title
;
 <i>N</i>,<i>N</i>'-Bis(3,4,5-trimethoxybenzylidene)hydrazine
;
_journal_coeditor_code BH2017
_journal_issue 6
_journal_name_full 'Acta Crystallographica Section E'
_journal_page_first o2413
_journal_page_last o2414
_journal_paper_doi 10.1107/S1600536806018307
_journal_volume 62
_journal_year 2006
_chemical_formula_iupac 'C20 H24 N2 O6'
_chemical_formula_moiety 'C20 H24 N2 O6'
_chemical_formula_sum 'C20 H24 N2 O6'
_chemical_formula_weight 388.41
_chemical_melting_point 473
_chemical_name_systematic
;
N,N'-Bis(3,4,5-trimethoxybenzylidene)hydrazine
;
_space_group_IT_number 15
_symmetry_cell_setting monoclinic
_symmetry_space_group_name_Hall '-C 2yc'
_symmetry_space_group_name_H-M 'C 1 2/c 1'
_atom_sites_solution_hydrogens geom
_atom_sites_solution_primary direct
_atom_sites_solution_secondary difmap
_cell_angle_alpha 90.00
_cell_angle_beta 103.754(6)
_cell_angle_gamma 90.00
_cell_formula_units_Z 4
_cell_length_a 29.879(10)
_cell_length_b 4.9185(18)
_cell_length_c 14.040(5)
_cell_measurement_reflns_used 1546
_cell_measurement_temperature 294(2)
_cell_measurement_theta_max 25.85
_cell_measurement_theta_min 2.81
_cell_volume 2004.2(12)
_computing_cell_refinement 'SAINT (Bruker, 1997)'
_computing_data_collection 'SMART (Bruker, 1997)'
_computing_data_reduction SAINT
_computing_molecular_graphics 'SHELXTL (Bruker, 1997)'
_computing_publication_material SHELXTL
_computing_structure_refinement 'SHELXL97 (Sheldrick, 1997)'
_computing_structure_solution 'SHELXS97 (Sheldrick, 1997)'
_diffrn_ambient_temperature 294(2)
_diffrn_measured_fraction_theta_full 0.993
_diffrn_measured_fraction_theta_max 0.993
_diffrn_measurement_device_type 'Bruker SMART 1000 CCD area-detector'
_diffrn_measurement_method '\f and \w'
_diffrn_radiation_monochromator graphite
_diffrn_radiation_source 'fine-focus sealed tube'
_diffrn_radiation_type 'Mo K\a'
_diffrn_radiation_wavelength 0.71073
_diffrn_reflns_av_R_equivalents 0.0332
_diffrn_reflns_av_sigmaI/netI 0.0400
_diffrn_reflns_limit_h_max 37
_diffrn_reflns_limit_h_min -36
_diffrn_reflns_limit_k_max 6
_diffrn_reflns_limit_k_min -4
_diffrn_reflns_limit_l_max 17
_diffrn_reflns_limit_l_min -17
_diffrn_reflns_number 5201
_diffrn_reflns_theta_full 26.21
_diffrn_reflns_theta_max 26.21
_diffrn_reflns_theta_min 1.40
_exptl_absorpt_coefficient_mu 0.096
_exptl_absorpt_correction_T_max 0.987
_exptl_absorpt_correction_T_min 0.979
_exptl_absorpt_correction_type multi-scan
_exptl_absorpt_process_details '(SADABS; Sheldrick, 1996)'
_exptl_crystal_colour 'light yellow'
_exptl_crystal_density_diffrn 1.287
_exptl_crystal_density_method 'not measured'
_exptl_crystal_description block
_exptl_crystal_F_000 824
_exptl_crystal_size_max 0.22
_exptl_crystal_size_mid 0.18
_exptl_crystal_size_min 0.14
_refine_diff_density_max 0.160
_refine_diff_density_min -0.224
_refine_ls_extinction_method none
_refine_ls_goodness_of_fit_ref 1.007
_refine_ls_hydrogen_treatment constr
_refine_ls_matrix_type full
_refine_ls_number_parameters 130
_refine_ls_number_reflns 2004
_refine_ls_number_restraints 0
_refine_ls_restrained_S_all 1.007
_refine_ls_R_factor_all 0.0783
_refine_ls_R_factor_gt 0.0455
_refine_ls_shift/su_max 0.000
_refine_ls_shift/su_mean 0.000
_refine_ls_structure_factor_coef Fsqd
_refine_ls_weighting_details 'calc w=1/[\s^2^(Fo^2^)+(0.0802P)^2^] where P=(Fo^2^+2Fc^2^)/3'
_refine_ls_weighting_scheme calc
_refine_ls_wR_factor_gt 0.1207
_refine_ls_wR_factor_ref 0.1391
_reflns_number_gt 1280
_reflns_number_total 2004
_reflns_threshold_expression I>2\s(I)
_cod_data_source_file bh2017.cif
_cod_data_source_block I
_cod_original_sg_symbol_H-M 'C 2/c'
_cod_database_code 2209079
_cod_database_fobs_code 2209079

loop_
_symmetry_equiv_pos_as_xyz
'x, y, z'
'-x, y, -z+1/2'
'x+1/2, y+1/2, z'
'-x+1/2, y+1/2, -z+1/2'
'-x, -y, -z'
'x, -y, z-1/2'
'-x+1/2, -y+1/2, -z'
'x+1/2, -y+1/2, z-1/2'

loop_
_atom_site_type_symbol
_atom_site_label
_atom_site_fract_x
_atom_site_fract_y
_atom_site_fract_z
_atom_site_U_iso_or_equiv
_atom_site_adp_type
_atom_site_calc_flag
_atom_site_refinement_flags
_atom_site_occupancy
O O1 0.30854(4) 1.1611(3) 0.53842(9) 0.0441(4) Uani d . 1
O O2 0.30310(4) 0.8733(3) 0.69537(9) 0.0435(4) Uani d . 1
O O3 0.37243(5) 0.5506(3) 0.78858(10) 0.0563(5) Uani d . 1
N N1 0.47746(5) 1.0192(4) 0.50701(12) 0.0459(5) Uani d . 1
C C1 0.46992(6) 0.8740(5) 0.57631(14) 0.0445(5) Uani d . 1
H H1 0.4934 0.7624 0.6105 0.053 Uiso calc R 1
C C2 0.42597(6) 0.8741(4) 0.60483(13) 0.0380(5) Uani d . 1
C C3 0.38897(6) 1.0327(4) 0.55562(13) 0.0364(5) Uani d . 1
H H3 0.3921 1.1442 0.5041 0.044 Uiso calc R 1
C C4 0.34755(6) 1.0241(4) 0.58367(12) 0.0343(5) Uani d . 1
C C5 0.34321(6) 0.8628(4) 0.66375(12) 0.0346(4) Uani d . 1
C C6 0.38014(6) 0.7026(4) 0.71232(13) 0.0396(5) Uani d . 1
C C7 0.42127(6) 0.7063(4) 0.68239(13) 0.0415(5) Uani d . 1
H H7 0.4457 0.5971 0.7140 0.050 Uiso calc R 1
C C8 0.31038(7) 1.3238(5) 0.45490(14) 0.0522(6) Uani d . 1
H H8A 0.3327 1.4660 0.4744 0.078 Uiso calc R 1
H H8B 0.2806 1.4024 0.4282 0.078 Uiso calc R 1
H H8C 0.3190 1.2120 0.4062 0.078 Uiso calc R 1
C C9 0.27385(6) 0.6405(5) 0.67018(16) 0.0525(6) Uani d . 1
H H9A 0.2634 0.6284 0.6002 0.079 Uiso calc R 1
H H9B 0.2478 0.6579 0.6987 0.079 Uiso calc R 1
H H9C 0.2908 0.4792 0.6948 0.079 Uiso calc R 1
C C10 0.40792(7) 0.3754(5) 0.83836(14) 0.0581(6) Uani d . 1
H H10A 0.4166 0.2546 0.7921 0.087 Uiso calc R 1
H H10B 0.3971 0.2713 0.8863 0.087 Uiso calc R 1
H H10C 0.4341 0.4815 0.8705 0.087 Uiso calc R 1

loop_
_atom_site_aniso_label
_atom_site_aniso_U_11
_atom_site_aniso_U_22
_atom_site_aniso_U_33
_atom_site_aniso_U_12
_atom_site_aniso_U_13
_atom_site_aniso_U_23
O1 0.0342(7) 0.0553(9) 0.0478(8) 0.0086(6) 0.0195(6) 0.0106(6)
O2 0.0398(7) 0.0463(9) 0.0546(8) -0.0007(6) 0.0310(6) -0.0035(6)
O3 0.0509(8) 0.0737(11) 0.0514(8) 0.0092(8) 0.0262(7) 0.0252(8)
N1 0.0252(7) 0.0668(12) 0.0503(10) 0.0000(8) 0.0180(7) 0.0043(9)
C1 0.0294(9) 0.0623(15) 0.0433(11) 0.0033(9) 0.0115(8) 0.0078(10)
C2 0.0312(9) 0.0502(12) 0.0357(10) -0.0015(9) 0.0142(8) -0.0009(9)
C3 0.0341(10) 0.0427(12) 0.0364(10) -0.0034(8) 0.0163(8) 0.0001(8)
C4 0.0318(9) 0.0377(11) 0.0358(10) 0.0011(8) 0.0125(8) -0.0049(8)
C5 0.0339(9) 0.0394(11) 0.0357(9) -0.0023(8) 0.0184(8) -0.0034(8)
C6 0.0417(10) 0.0467(12) 0.0343(10) -0.0008(9) 0.0167(8) 0.0026(9)
C7 0.0331(9) 0.0536(13) 0.0389(10) 0.0052(9) 0.0105(8) 0.0059(9)
C8 0.0467(11) 0.0586(15) 0.0525(13) 0.0083(11) 0.0143(10) 0.0150(11)
C9 0.0414(11) 0.0530(14) 0.0704(14) -0.0078(11) 0.0282(10) -0.0038(11)
C10 0.0582(13) 0.0654(16) 0.0517(13) 0.0010(12) 0.0148(11) 0.0211(11)

loop_
_atom_type_symbol
_atom_type_description
_atom_type_scat_dispersion_real
_atom_type_scat_dispersion_imag
_atom_type_scat_source
C C 0.0033 0.0016 'International Tables Vol C Tables 4.2.6.8 and 6.1.1.4'
H H 0.0000 0.0000 'International Tables Vol C Tables 4.2.6.8 and 6.1.1.4'
N N 0.0061 0.0033 'International Tables Vol C Tables 4.2.6.8 and 6.1.1.4'
O O 0.0106 0.0060 'International Tables Vol C Tables 4.2.6.8 and 6.1.1.4'

loop_
_geom_angle_atom_site_label_1
_geom_angle_atom_site_label_2
_geom_angle_atom_site_label_3
_geom_angle_site_symmetry_3
_geom_angle
_geom_angle_publ_flag
C4 O1 C8 . 117.53(13) ?
C5 O2 C9 . 114.68(14) ?
C6 O3 C10 . 118.22(15) ?
C1 N1 N1 5_676 112.2(2) yes
N1 C1 C2 . 122.99(18) ?
N1 C1 H1 . 118.5 ?
C2 C1 H1 . 118.5 ?
C3 C2 C7 . 120.06(16) ?
C3 C2 C1 . 121.52(17) ?
C7 C2 C1 . 118.42(17) ?
C4 C3 C2 . 119.89(17) ?
C4 C3 H3 . 120.1 ?
C2 C3 H3 . 120.1 ?
O1 C4 C3 . 125.02(17) ?
O1 C4 C5 . 114.81(14) ?
C3 C4 C5 . 120.17(17) ?
O2 C5 C6 . 120.83(16) ?
O2 C5 C4 . 119.34(16) ?
C6 C5 C4 . 119.79(15) ?
O3 C6 C7 . 124.64(17) ?
O3 C6 C5 . 115.47(15) ?
C7 C6 C5 . 119.88(16) ?
C6 C7 C2 . 120.15(18) ?
C6 C7 H7 . 119.9 ?
C2 C7 H7 . 119.9 ?
O1 C8 H8A . 109.5 ?
O1 C8 H8B . 109.5 ?
H8A C8 H8B . 109.5 ?
O1 C8 H8C . 109.5 ?
H8A C8 H8C . 109.5 ?
H8B C8 H8C . 109.5 ?
O2 C9 H9A . 109.5 ?
O2 C9 H9B . 109.5 ?
H9A C9 H9B . 109.5 ?
O2 C9 H9C . 109.5 ?
H9A C9 H9C . 109.5 ?
H9B C9 H9C . 109.5 ?
O3 C10 H10A . 109.5 ?
O3 C10 H10B . 109.5 ?
H10A C10 H10B . 109.5 ?
O3 C10 H10C . 109.5 ?
H10A C10 H10C . 109.5 ?
H10B C10 H10C . 109.5 ?

loop_
_geom_bond_atom_site_label_1
_geom_bond_atom_site_label_2
_geom_bond_site_symmetry_2
_geom_bond_distance
_geom_bond_publ_flag
O1 C4 . 1.365(2) yes
O1 C8 . 1.431(2) ?
O2 C5 . 1.375(2) yes
O2 C9 . 1.433(2) ?
O3 C6 . 1.370(2) yes
O3 C10 . 1.415(2) ?
N1 C1 . 1.270(2) ?
N1 N1 5_676 1.419(3) yes
C1 C2 . 1.461(2) ?
C1 H1 . 0.9300 ?
C2 C3 . 1.395(3) ?
C2 C7 . 1.400(3) ?
C3 C4 . 1.386(2) ?
C3 H3 . 0.9300 ?
C4 C5 . 1.407(3) ?
C5 C6 . 1.395(3) ?
C6 C7 . 1.390(2) ?
C7 H7 . 0.9300 ?
C8 H8A . 0.9600 ?
C8 H8B . 0.9600 ?
C8 H8C . 0.9600 ?
C9 H9A . 0.9600 ?
C9 H9B . 0.9600 ?
C9 H9C . 0.9600 ?
C10 H10A . 0.9600 ?
C10 H10B . 0.9600 ?
C10 H10C . 0.9600 ?

loop_
_geom_torsion_atom_site_label_1
_geom_torsion_atom_site_label_2
_geom_torsion_atom_site_label_3
_geom_torsion_atom_site_label_4
_geom_torsion_site_symmetry_1
_geom_torsion
_geom_torsion_publ_flag
N1 N1 C1 C2 5_676 -179.4(2) yes
N1 C1 C2 C3 . 1.2(3) ?
N1 C1 C2 C7 . -179.96(19) ?
C7 C2 C3 C4 . 0.0(3) ?
C1 C2 C3 C4 . 178.89(18) ?
C8 O1 C4 C3 . 0.8(3) ?
C8 O1 C4 C5 . -178.53(16) ?
C2 C3 C4 O1 . -177.11(16) ?
C2 C3 C4 C5 . 2.2(3) ?
C9 O2 C5 C6 . -76.7(2) ?
C9 O2 C5 C4 . 105.77(19) ?
O1 C4 C5 O2 . -5.8(2) ?
C3 C4 C5 O2 . 174.87(16) ?
O1 C4 C5 C6 . 176.65(16) ?
C3 C4 C5 C6 . -2.7(3) ?
C10 O3 C6 C7 . -2.8(3) ?
C10 O3 C6 C5 . 177.52(17) ?
O2 C5 C6 O3 . 3.2(3) ?
C4 C5 C6 O3 . -179.28(16) ?
O2 C5 C6 C7 . -176.51(16) ?
C4 C5 C6 C7 . 1.0(3) ?
O3 C6 C7 C2 . -178.51(18) ?
C5 C6 C7 C2 . 1.2(3) ?
C3 C2 C7 C6 . -1.7(3) ?
C1 C2 C7 C6 . 179.40(18) ?
